data_7719259
loop_
_publ_author_name
'Ryan, Aidan'
'Delattre, Hugo'
'Kociok-K&#xf6;hn, Gabriele'
'Johnson, Andrew L.'

_publ_section_title
;
 Synthesis and characterization of Sn(II) complexes supported by amino
 bis-phenoxide ligands.
;
_journal_issue 36
_journal_name_full 'Dalton transactions (Cambridge, England : 2003)'
_journal_page_first 13632
_journal_page_last 13641
_journal_paper_doi 10.1039/d5dt01442e
_journal_volume 54
_journal_year 2025
_chemical_formula_moiety 'C40 H50 N2 O4 Sn, 2(C7 H8)'
_chemical_formula_sum 'C54 H66 N2 O4 Sn'
_chemical_formula_weight 925.77
_chemical_properties_physical Moisture-sensitive
_space_group_crystal_system monoclinic
_space_group_IT_number 14
_space_group_name_Hall '-P 2ybc'
_space_group_name_H-M_alt 'P 1 21/c 1'
_atom_sites_solution_hydrogens geom
_atom_sites_solution_primary dual
_audit_creation_method SHELXL-2019/3
_audit_update_record
;
2025-06-19 deposited with the CCDC.	2025-08-06 downloaded from the CCDC.
;
_cell_angle_alpha 90
_cell_angle_beta 110.0141(15)
_cell_angle_gamma 90
_cell_formula_units_Z 4
_cell_length_a 15.4186(2)
_cell_length_b 21.9250(2)
_cell_length_c 14.6746(2)
_cell_measurement_reflns_used 21616
_cell_measurement_temperature 150(2)
_cell_measurement_theta_max 71.4710
_cell_measurement_theta_min 3.1700
_cell_volume 4661.20(11)
_computing_cell_refinement 'CrysAlisPro 1.171.42.56a (Rigaku OD, 2022)'
_computing_data_collection 'CrysAlisPro 1.171.42.56a (Rigaku OD, 2022)'
_computing_data_reduction 'CrysAlisPro 1.171.42.56a (Rigaku OD, 2022)'
_computing_molecular_graphics 'ORTEP3 for Windows - Farrugia, L. J. J. Appl. Crystallogr. 1997, 30, 565'
_computing_publication_material
;
 'WinGX publication routines, Farrugia, 
 L. J., J. Appl. Crystallogr., 1999, 32, 837-838
;
_computing_structure_refinement
;
 SHELXL-2019/2 (Sheldrick, 2019)
 Sheldrick GM (2008) Acta Crystallogr A64:112--122 and 
 C. B. H\"ubschle, G. M. Sheldrick and B. Dittrich
 ShelXle: a Qt graphical user interface for SHELXL
 J. Appl. Cryst., 44, (2011) 1281-1284.
;
_computing_structure_solution
; 
 SHELXT
 Sheldrick, G. M. (2008). Acta Cryst. A64, 112-122.
;
_diffrn_ambient_environment N~2~
_diffrn_ambient_temperature 150.00(10)
_diffrn_detector 'CCD plate'
_diffrn_detector_area_resol_mean 8.1150
_diffrn_detector_type EosS2
_diffrn_measured_fraction_theta_full 1.000
_diffrn_measured_fraction_theta_max 0.990
_diffrn_measurement_device 'four-circle diffractometer'
_diffrn_measurement_device_type 'SuperNova, Dual, Cu at home/near, EosS2'
_diffrn_measurement_method '\w scans'
_diffrn_radiation_monochromator mirror
_diffrn_radiation_probe x-ray
_diffrn_radiation_type 'Cu K\a'
_diffrn_radiation_wavelength 1.54184
_diffrn_reflns_av_R_equivalents 0.0379
_diffrn_reflns_av_unetI/netI 0.0301
_diffrn_reflns_Laue_measured_fraction_full 1.000
_diffrn_reflns_Laue_measured_fraction_max 0.990
_diffrn_reflns_limit_h_max 17
_diffrn_reflns_limit_h_min -18
_diffrn_reflns_limit_k_max 26
_diffrn_reflns_limit_k_min -19
_diffrn_reflns_limit_l_max 18
_diffrn_reflns_limit_l_min -17
_diffrn_reflns_number 32217
_diffrn_reflns_point_group_measured_fraction_full 1.000
_diffrn_reflns_point_group_measured_fraction_max 0.990
_diffrn_reflns_theta_full 67.684
_diffrn_reflns_theta_max 71.562
_diffrn_reflns_theta_min 3.050
_diffrn_source 'micro-focus sealed X-ray tube'
_diffrn_source_type 'SuperNova (Cu) X-ray Source'
_exptl_absorpt_coefficient_mu 4.725
_exptl_absorpt_correction_T_max 0.570
_exptl_absorpt_correction_T_min 0.059
_exptl_absorpt_correction_type gaussian
_exptl_absorpt_process_details
;
CrysAlisPro 1.171.40.43a (Rigaku Oxford Diffraction, 2019)
Numerical absorption correction based on gaussian integration over
			a multifaceted crystal model
Empirical absorption correction using spherical harmonics,
 implemented in SCALE3 ABSPACK scaling algorithm.
;
_exptl_crystal_colour colourless
_exptl_crystal_density_diffrn 1.319
_exptl_crystal_description block
_exptl_crystal_F_000 1944
_exptl_crystal_recrystallization_method 'Re-crystallisation from solvent'
_exptl_crystal_size_max 0.622
_exptl_crystal_size_mid 0.476
_exptl_crystal_size_min 0.286
_refine_diff_density_max 1.095
_refine_diff_density_min -1.283
_refine_diff_density_rms 0.071
_refine_ls_extinction_method none
_refine_ls_goodness_of_fit_ref 1.070
_refine_ls_hydrogen_treatment constr
_refine_ls_matrix_type full
_refine_ls_number_parameters 562
_refine_ls_number_reflns 8988
_refine_ls_number_restraints 0
_refine_ls_restrained_S_all 1.070
_refine_ls_R_factor_all 0.0353
_refine_ls_R_factor_gt 0.0342
_refine_ls_shift/su_max 0.001
_refine_ls_shift/su_mean 0.000
_refine_ls_structure_factor_coef Fsqd
_refine_ls_weighting_details 'w=1/[\s^2^(Fo^2^)+(0.0593P)^2^+1.6050P] where P=(Fo^2^+2Fc^2^)/3'
_refine_ls_weighting_scheme calc
_refine_ls_wR_factor_gt 0.0944
_refine_ls_wR_factor_ref 0.0955
_reflns_Friedel_coverage 0.000
_reflns_number_gt 8634
_reflns_number_total 8988
_reflns_threshold_expression 'I > 2\s(I)'
_cod_data_source_file d5dt01442e2.cif
_cod_data_source_block s20alj24
_cod_depositor_comments 'Adding full bibliography for 7719254--7719260.cif.'
_cod_original_sg_symbol_H-M 'P 21/c'
_cod_database_code 7719259
_shelx_shelxl_version_number 2019/3
_shelx_space_group_comment
;
The symmetry employed for this shelxl refinement is uniquely defined
by the following loop, which should always be used as a source of
symmetry information in preference to the above space-group names.
They are only intended as comments.
;
_shelx_estimated_absorpt_t_min 0.157
_shelx_estimated_absorpt_t_max 0.345
_oxdiff_exptl_absorpt_empirical_full_min 0.754
_oxdiff_exptl_absorpt_empirical_full_max 1.318
_oxdiff_exptl_absorpt_empirical_details
;
Empirical correction (ABSPACK) includes:
- Absorption correction using spherical harmonics
- Frame scaling
;

loop_
_space_group_symop_operation_xyz
'x, y, z'
'-x, y+1/2, -z+1/2'
'-x, -y, -z'
'x, -y-1/2, z-1/2'

loop_
_atom_site_label
_atom_site_type_symbol
_atom_site_fract_x
_atom_site_fract_y
_atom_site_fract_z
_atom_site_U_iso_or_equiv
_atom_site_adp_type
_atom_site_occupancy
_atom_site_site_symmetry_order
_atom_site_calc_flag
_atom_site_refinement_flags_posn
_atom_site_refinement_flags_adp
_atom_site_refinement_flags_occupancy
_atom_site_disorder_assembly
_atom_site_disorder_group
Sn1 Sn 0.22983(2) 0.11115(2) 0.41738(2) 0.02485(7) Uani 1 1 d . . . . .
N1 N 0.26176(13) 0.17405(8) 0.54457(13) 0.0270(4) Uani 1 1 d . . . . .
N2 N 0.19978(13) 0.05128(8) 0.28643(13) 0.0266(4) Uani 1 1 d . . . . .
O1 O 0.34293(12) 0.06116(8) 0.48670(11) 0.0352(4) Uani 1 1 d . . . . .
O2 O 0.12041(11) 0.16370(7) 0.34273(11) 0.0306(3) Uani 1 1 d . . . . .
O3 O 0.30793(12) 0.16525(7) 0.36379(12) 0.0331(3) Uani 1 1 d . . . . .
O4 O 0.14676(13) 0.06022(7) 0.46683(12) 0.0343(4) Uani 1 1 d . . . . .
C1 C 0.21340(17) 0.15678(10) 0.61388(16) 0.0308(5) Uani 1 1 d . . . . .
H1A H 0.232509 0.114975 0.637894 0.037 Uiso 1 1 calc R U . . .
H1B H 0.146098 0.155918 0.578052 0.037 Uiso 1 1 calc R U . . .
C2 C 0.23190(19) 0.19905(12) 0.70064(18) 0.0393(5) Uani 1 1 d . . . . .
H2A H 0.217486 0.241117 0.677946 0.059 Uiso 1 1 calc R U . . .
H2B H 0.297054 0.196221 0.741525 0.059 Uiso 1 1 calc R U . . .
H2C H 0.193092 0.187044 0.738355 0.059 Uiso 1 1 calc R U . . .
C3 C 0.27220(17) 0.00312(10) 0.29941(16) 0.0305(5) Uani 1 1 d . . . . .
H3A H 0.275385 -0.022042 0.356478 0.037 Uiso 1 1 calc R U . . .
H3B H 0.332791 0.023373 0.313619 0.037 Uiso 1 1 calc R U . . .
C4 C 0.2562(2) -0.03874(12) 0.21268(19) 0.0417(6) Uani 1 1 d . . . . .
H4A H 0.246023 -0.014161 0.154157 0.062 Uiso 1 1 calc R U . . .
H4B H 0.201782 -0.064202 0.204546 0.062 Uiso 1 1 calc R U . . .
H4C H 0.310329 -0.064858 0.223381 0.062 Uiso 1 1 calc R U . . .
C11 C 0.38983(17) 0.06043(11) 0.58279(17) 0.0319(5) Uani 1 1 d . . . . .
C12 C 0.43007(19) 0.00524(12) 0.62545(19) 0.0383(5) Uani 1 1 d . . . . .
C13 C 0.48067(19) 0.00398(12) 0.72345(19) 0.0399(6) Uani 1 1 d . . . . .
H13 H 0.508333 -0.033297 0.751909 0.048 Uiso 1 1 calc R U . . .
C14 C 0.49250(18) 0.05565(13) 0.78201(18) 0.0389(5) Uani 1 1 d . . . . .
C15 C 0.45252(19) 0.10974(11) 0.73857(19) 0.0363(6) Uani 1 1 d . . . . .
H15 H 0.459597 0.145379 0.777258 0.044 Uiso 1 1 calc R U . . .
C16 C 0.40226(18) 0.11321(10) 0.63974(18) 0.0316(5) Uani 1 1 d . . . . .
C17 C 0.4172(2) -0.05109(12) 0.5629(2) 0.0518(7) Uani 1 1 d . . . . .
H17A H 0.351099 -0.058410 0.529867 0.078 Uiso 1 1 calc R U . . .
H17B H 0.444714 -0.086284 0.603740 0.078 Uiso 1 1 calc R U . . .
H17C H 0.447286 -0.045114 0.514649 0.078 Uiso 1 1 calc R U . . .
C18 C 0.5465(2) 0.05257(15) 0.88921(19) 0.0493(7) Uani 1 1 d . . . . .
H18A H 0.510032 0.031213 0.922383 0.074 Uiso 1 1 calc R U . . .
H18B H 0.560260 0.093994 0.915233 0.074 Uiso 1 1 calc R U . . .
H18C H 0.604396 0.030484 0.899634 0.074 Uiso 1 1 calc R U . . .
C19 C 0.36498(16) 0.17344(10) 0.59311(17) 0.0314(5) Uani 1 1 d . . . . .
H19A H 0.382661 0.205705 0.643311 0.038 Uiso 1 1 calc R U . . .
H19B H 0.394059 0.183317 0.544332 0.038 Uiso 1 1 calc R U . . .
C21 C 0.07989(16) 0.20653(10) 0.38037(16) 0.0280(4) Uani 1 1 d . . . . .
C22 C -0.01598(16) 0.21457(10) 0.33758(16) 0.0301(5) Uani 1 1 d . . . . .
C23 C -0.05864(17) 0.26020(11) 0.37278(17) 0.0330(5) Uani 1 1 d . . . . .
H23 H -0.123283 0.266118 0.343185 0.040 Uiso 1 1 calc R U . . .
C24 C -0.00972(17) 0.29740(11) 0.44988(17) 0.0338(5) Uani 1 1 d . . . . .
C25 C 0.08469(17) 0.28854(10) 0.49132(17) 0.0320(5) Uani 1 1 d . . . . .
H25 H 0.119072 0.313607 0.544140 0.038 Uiso 1 1 calc R U . . .
C26 C 0.13058(16) 0.24392(10) 0.45770(16) 0.0287(4) Uani 1 1 d . . . . .
C27 C -0.06888(18) 0.17449(12) 0.25448(19) 0.0386(5) Uani 1 1 d . . . . .
H27A H -0.041092 0.176623 0.203670 0.058 Uiso 1 1 calc R U . . .
H27B H -0.133125 0.188319 0.228301 0.058 Uiso 1 1 calc R U . . .
H27C H -0.067021 0.132294 0.277118 0.058 Uiso 1 1 calc R U . . .
C28 C -0.0589(2) 0.34494(13) 0.4886(2) 0.0447(6) Uani 1 1 d . . . . .
H28A H -0.095210 0.371431 0.435386 0.067 Uiso 1 1 calc R U . . .
H28B H -0.013416 0.369487 0.538037 0.067 Uiso 1 1 calc R U . . .
H28C H -0.100067 0.324764 0.517356 0.067 Uiso 1 1 calc R U . . .
C29 C 0.23365(16) 0.23689(10) 0.50298(17) 0.0294(4) Uani 1 1 d . . . . .
H29A H 0.257358 0.267491 0.555249 0.035 Uiso 1 1 calc R U . . .
H29B H 0.262353 0.245192 0.453345 0.035 Uiso 1 1 calc R U . . .
C41 C 0.33556(16) 0.15478(10) 0.28802(16) 0.0295(5) Uani 1 1 d . . . . .
C42 C 0.41841(17) 0.18208(11) 0.28943(18) 0.0336(5) Uani 1 1 d . . . . .
C43 C 0.44731(17) 0.17413(11) 0.2104(2) 0.0372(5) Uani 1 1 d . . . . .
H43 H 0.502962 0.193102 0.211195 0.045 Uiso 1 1 calc R U . . .
C44 C 0.39774(18) 0.13939(12) 0.13005(19) 0.0375(5) Uani 1 1 d . . . . .
C45 C 0.31657(19) 0.11224(10) 0.13021(19) 0.0329(5) Uani 1 1 d . . . . .
H45 H 0.282075 0.087904 0.076461 0.040 Uiso 1 1 calc R U . . .
C46 C 0.28439(17) 0.11988(10) 0.20768(17) 0.0298(5) Uani 1 1 d . . . . .
C47 C 0.47284(19) 0.21930(13) 0.3758(2) 0.0431(6) Uani 1 1 d . . . . .
H47A H 0.432436 0.249737 0.389579 0.065 Uiso 1 1 calc R U . . .
H47B H 0.523415 0.239979 0.362187 0.065 Uiso 1 1 calc R U . . .
H47C H 0.498253 0.192498 0.432152 0.065 Uiso 1 1 calc R U . . .
C48 C 0.4308(2) 0.13218(16) 0.0455(2) 0.0516(7) Uani 1 1 d . . . . .
H48A H 0.398085 0.161048 -0.005721 0.077 Uiso 1 1 calc R U . . .
H48B H 0.418735 0.090443 0.020393 0.077 Uiso 1 1 calc R U . . .
H48C H 0.497294 0.140332 0.066586 0.077 Uiso 1 1 calc R U . . .
C49 C 0.19284(16) 0.09278(10) 0.20258(16) 0.0291(4) Uani 1 1 d . . . . .
H49A H 0.149309 0.126271 0.201088 0.035 Uiso 1 1 calc R U . . .
H49B H 0.167177 0.069501 0.141389 0.035 Uiso 1 1 calc R U . . .
C31 C 0.12204(16) 0.00178(10) 0.44174(17) 0.0297(5) Uani 1 1 d . . . . .
C32 C 0.11179(17) -0.03702(11) 0.51308(17) 0.0322(5) Uani 1 1 d . . . . .
C33 C 0.08199(18) -0.09665(11) 0.48721(18) 0.0355(5) Uani 1 1 d . . . . .
H33 H 0.073338 -0.122790 0.535019 0.043 Uiso 1 1 calc R U . . .
C34 C 0.06446(19) -0.11929(11) 0.39418(19) 0.0349(5) Uani 1 1 d . . . . .
C35 C 0.07550(17) -0.07978(11) 0.32491(17) 0.0333(5) Uani 1 1 d . . . . .
H35 H 0.064234 -0.094267 0.260872 0.040 Uiso 1 1 calc R U . . .
C36 C 0.10284(16) -0.01914(10) 0.34733(16) 0.0291(4) Uani 1 1 d . . . . .
C37 C 0.1320(2) -0.01318(12) 0.61432(18) 0.0402(6) Uani 1 1 d . . . . .
H37A H 0.197265 -0.001875 0.642014 0.060 Uiso 1 1 calc R U . . .
H37B H 0.118181 -0.044866 0.654455 0.060 Uiso 1 1 calc R U . . .
H37C H 0.093572 0.022746 0.612469 0.060 Uiso 1 1 calc R U . . .
C38 C 0.0347(2) -0.18451(12) 0.3688(2) 0.0461(6) Uani 1 1 d . . . . .
H38A H 0.089284 -0.210174 0.379218 0.069 Uiso 1 1 calc R U . . .
H38B H -0.005144 -0.186873 0.300648 0.069 Uiso 1 1 calc R U . . .
H38C H 0.000633 -0.198832 0.410155 0.069 Uiso 1 1 calc R U . . .
C39 C 0.10586(16) 0.02394(10) 0.26888(16) 0.0288(4) Uani 1 1 d . . . . .
H39A H 0.061058 0.057290 0.263372 0.035 Uiso 1 1 calc R U . . .
H39B H 0.086329 0.001803 0.206308 0.035 Uiso 1 1 calc R U . . .
C1S C 0.2423(2) 0.51056(16) 0.3762(2) 0.0539(7) Uani 1 1 d . . . . .
C2S C 0.1864(2) 0.53659(15) 0.4212(2) 0.0548(7) Uani 1 1 d . . . . .
H2S H 0.194442 0.578420 0.438987 0.066 Uiso 1 1 calc R U . . .
C3S C 0.1192(2) 0.50341(15) 0.4409(2) 0.0562(8) Uani 1 1 d . . . . .
H3S H 0.081510 0.522318 0.472170 0.067 Uiso 1 1 calc R U . . .
C4S C 0.1067(3) 0.44312(15) 0.4155(2) 0.0570(8) Uani 1 1 d . . . . .
H4S H 0.059988 0.420198 0.428535 0.068 Uiso 1 1 calc R U . . .
C5S C 0.1619(3) 0.41586(16) 0.3710(2) 0.0619(9) Uani 1 1 d . . . . .
H5S H 0.153589 0.374001 0.353412 0.074 Uiso 1 1 calc R U . . .
C6S C 0.2294(3) 0.44933(16) 0.3518(2) 0.0607(9) Uani 1 1 d . . . . .
H6S H 0.267559 0.430146 0.321468 0.073 Uiso 1 1 calc R U . . .
C7S C 0.3146(3) 0.5470(2) 0.3540(3) 0.0791(12) Uani 1 1 d . . . . .
H7SA H 0.288507 0.564321 0.288747 0.119 Uiso 1 1 calc R U . . .
H7SB H 0.366786 0.520523 0.357376 0.119 Uiso 1 1 calc R U . . .
H7SC H 0.335814 0.580042 0.401467 0.119 Uiso 1 1 calc R U . . .
C8S C 0.6726(2) 0.27250(16) 0.2612(3) 0.0589(8) Uani 1 1 d . . . . .
C13S C 0.6902(2) 0.21008(18) 0.2628(3) 0.0697(10) Uani 1 1 d . . . . .
H13S H 0.682482 0.189289 0.203775 0.084 Uiso 1 1 calc R U . . .
C12S C 0.7183(3) 0.17839(18) 0.3480(4) 0.0745(11) Uani 1 1 d . . . . .
H12S H 0.729174 0.135793 0.346998 0.089 Uiso 1 1 calc R U . . .
C11S C 0.7311(2) 0.2066(2) 0.4347(3) 0.0704(10) Uani 1 1 d . . . . .
H11S H 0.750871 0.183996 0.493475 0.084 Uiso 1 1 calc R U . . .
C10S C 0.7148(2) 0.26847(18) 0.4356(3) 0.0658(9) Uani 1 1 d . . . . .
H10S H 0.723669 0.288805 0.495319 0.079 Uiso 1 1 calc R U . . .
C9S C 0.6853(2) 0.30120(15) 0.3485(3) 0.0573(8) Uani 1 1 d . . . . .
H9S H 0.673954 0.343733 0.349446 0.069 Uiso 1 1 calc R U . . .
C14S C 0.6424(3) 0.3073(2) 0.1676(3) 0.0817(12) Uani 1 1 d . . . . .
H14A H 0.696441 0.325751 0.157642 0.123 Uiso 1 1 calc R U . . .
H14B H 0.599150 0.339479 0.170055 0.123 Uiso 1 1 calc R U . . .
H14C H 0.612055 0.279521 0.113821 0.123 Uiso 1 1 calc R U . . .

loop_
_atom_site_aniso_label
_atom_site_aniso_U_11
_atom_site_aniso_U_22
_atom_site_aniso_U_33
_atom_site_aniso_U_23
_atom_site_aniso_U_13
_atom_site_aniso_U_12
Sn1 0.02846(10) 0.02147(9) 0.02536(10) -0.00003(4) 0.01014(7) -0.00080(5)
N1 0.0286(10) 0.0228(9) 0.0290(9) -0.0016(7) 0.0090(7) -0.0010(7)
N2 0.0306(10) 0.0244(9) 0.0257(9) 0.0004(7) 0.0109(7) -0.0011(7)
O1 0.0393(9) 0.0333(8) 0.0290(8) -0.0018(6) 0.0066(7) 0.0100(7)
O2 0.0313(8) 0.0283(8) 0.0304(8) -0.0027(6) 0.0079(6) 0.0054(6)
O3 0.0372(9) 0.0309(8) 0.0353(8) -0.0029(6) 0.0176(7) -0.0066(7)
O4 0.0484(10) 0.0259(8) 0.0344(8) -0.0064(6) 0.0216(7) -0.0111(7)
C1 0.0349(12) 0.0289(11) 0.0305(11) -0.0006(9) 0.0137(9) -0.0019(9)
C2 0.0482(15) 0.0388(13) 0.0337(12) -0.0054(10) 0.0177(11) -0.0021(11)
C3 0.0351(12) 0.0273(11) 0.0303(11) -0.0005(8) 0.0127(9) 0.0033(9)
C4 0.0521(16) 0.0352(13) 0.0394(13) -0.0058(10) 0.0180(12) 0.0056(11)
C11 0.0325(12) 0.0335(12) 0.0295(11) 0.0001(9) 0.0104(9) 0.0033(9)
C12 0.0411(14) 0.0346(13) 0.0396(13) 0.0031(10) 0.0142(11) 0.0069(10)
C13 0.0426(14) 0.0400(13) 0.0378(13) 0.0083(10) 0.0149(11) 0.0099(11)
C14 0.0346(13) 0.0508(15) 0.0323(12) 0.0053(10) 0.0128(10) 0.0073(11)
C15 0.0347(14) 0.0403(14) 0.0337(13) -0.0038(9) 0.0115(11) 0.0019(9)
C16 0.0289(12) 0.0325(12) 0.0331(12) 0.0001(8) 0.0103(10) 0.0015(8)
C17 0.070(2) 0.0327(13) 0.0448(15) 0.0009(11) 0.0089(14) 0.0141(13)
C18 0.0492(17) 0.0640(18) 0.0341(13) 0.0040(12) 0.0135(12) 0.0140(14)
C19 0.0287(12) 0.0293(11) 0.0336(11) -0.0037(9) 0.0074(9) -0.0026(9)
C21 0.0316(12) 0.0241(10) 0.0310(11) 0.0025(8) 0.0143(9) 0.0012(8)
C22 0.0312(12) 0.0296(11) 0.0303(11) 0.0037(9) 0.0115(9) -0.0005(9)
C23 0.0299(12) 0.0368(12) 0.0337(11) 0.0043(9) 0.0127(9) 0.0037(9)
C24 0.0380(13) 0.0312(11) 0.0357(12) 0.0026(9) 0.0173(10) 0.0046(10)
C25 0.0375(13) 0.0250(11) 0.0341(11) 0.0010(9) 0.0128(10) 0.0009(9)
C26 0.0310(12) 0.0242(10) 0.0312(11) 0.0028(8) 0.0111(9) 0.0005(9)
C27 0.0349(13) 0.0409(13) 0.0381(13) -0.0049(10) 0.0099(10) -0.0001(10)
C28 0.0463(16) 0.0428(14) 0.0464(14) -0.0046(11) 0.0179(12) 0.0108(12)
C29 0.0310(12) 0.0223(10) 0.0344(11) -0.0007(8) 0.0104(9) -0.0009(8)
C41 0.0315(12) 0.0272(10) 0.0321(11) 0.0076(8) 0.0138(9) 0.0043(9)
C42 0.0292(12) 0.0286(11) 0.0435(13) 0.0068(9) 0.0129(10) 0.0032(9)
C43 0.0295(12) 0.0360(12) 0.0505(14) 0.0116(10) 0.0194(11) 0.0035(10)
C44 0.0380(13) 0.0380(13) 0.0436(13) 0.0121(10) 0.0230(11) 0.0090(10)
C45 0.0371(14) 0.0317(12) 0.0335(12) 0.0070(8) 0.0167(11) 0.0053(9)
C46 0.0315(12) 0.0270(10) 0.0332(12) 0.0068(9) 0.0140(10) 0.0045(9)
C47 0.0356(14) 0.0428(14) 0.0519(15) 0.0005(11) 0.0164(12) -0.0090(11)
C48 0.0514(18) 0.0609(18) 0.0562(17) 0.0070(14) 0.0361(15) 0.0039(14)
C49 0.0336(12) 0.0287(11) 0.0264(10) 0.0028(9) 0.0122(9) -0.0009(9)
C31 0.0325(12) 0.0264(11) 0.0319(11) -0.0005(8) 0.0129(9) -0.0029(9)
C32 0.0369(13) 0.0310(11) 0.0301(11) 0.0011(9) 0.0131(9) -0.0028(9)
C33 0.0426(14) 0.0309(11) 0.0348(12) 0.0052(10) 0.0156(10) -0.0038(10)
C34 0.0399(14) 0.0267(11) 0.0396(13) -0.0022(9) 0.0154(11) -0.0056(9)
C35 0.0387(13) 0.0319(12) 0.0311(11) -0.0043(9) 0.0144(10) -0.0059(10)
C36 0.0313(12) 0.0275(11) 0.0297(11) 0.0005(8) 0.0119(9) -0.0028(9)
C37 0.0551(16) 0.0382(13) 0.0302(12) 0.0009(10) 0.0185(11) -0.0089(11)
C38 0.0610(18) 0.0310(13) 0.0503(15) -0.0039(11) 0.0242(14) -0.0102(12)
C39 0.0298(11) 0.0289(11) 0.0274(10) -0.0012(8) 0.0095(9) -0.0050(9)
C1S 0.0546(19) 0.0638(19) 0.0376(14) 0.0050(13) 0.0085(13) 0.0000(15)
C2S 0.064(2) 0.0445(16) 0.0507(17) -0.0028(13) 0.0126(14) 0.0077(14)
C3S 0.0566(19) 0.0529(18) 0.0559(18) -0.0008(14) 0.0152(15) 0.0100(15)
C4S 0.063(2) 0.0540(18) 0.0484(16) 0.0024(13) 0.0125(15) -0.0031(15)
C5S 0.091(3) 0.0470(17) 0.0464(17) -0.0030(13) 0.0218(17) 0.0018(17)
C6S 0.081(2) 0.064(2) 0.0369(15) 0.0003(13) 0.0198(15) 0.0188(18)
C7S 0.071(3) 0.110(3) 0.054(2) 0.001(2) 0.0174(18) -0.023(2)
C8S 0.0369(16) 0.0595(19) 0.081(2) 0.0023(16) 0.0205(15) -0.0028(14)
C13S 0.0381(17) 0.068(2) 0.101(3) -0.014(2) 0.0218(18) -0.0057(15)
C12S 0.048(2) 0.055(2) 0.120(4) 0.008(2) 0.028(2) 0.0024(16)
C11S 0.047(2) 0.071(2) 0.094(3) 0.023(2) 0.0240(19) 0.0035(16)
C10S 0.0507(19) 0.073(2) 0.079(2) 0.0059(18) 0.0286(18) -0.0104(17)
C9S 0.0492(18) 0.0480(16) 0.081(2) 0.0048(15) 0.0306(16) -0.0050(14)
C14S 0.073(3) 0.097(3) 0.076(3) -0.005(2) 0.025(2) 0.008(2)

loop_
_atom_type_symbol
_atom_type_description
_atom_type_scat_dispersion_real
_atom_type_scat_dispersion_imag
_atom_type_scat_source
C C 0.0181 0.0091 'International Tables Vol C Tables 4.2.6.8 and 6.1.1.4'
H H 0.0000 0.0000 'International Tables Vol C Tables 4.2.6.8 and 6.1.1.4'
N N 0.0311 0.0180 'International Tables Vol C Tables 4.2.6.8 and 6.1.1.4'
O O 0.0492 0.0322 'International Tables Vol C Tables 4.2.6.8 and 6.1.1.4'
Sn Sn 0.0259 5.4591 'International Tables Vol C Tables 4.2.6.8 and 6.1.1.4'

loop_
_exptl_crystal_face_index_h
_exptl_crystal_face_index_k
_exptl_crystal_face_index_l
_exptl_crystal_face_perp_dist
-1 11 6 0.1713
10 0 0 0.2824
9 -6 -4 0.2748
-2 9 -6 0.1007
1 7 7 0.1823
-2 -3 -8 0.1652
2 -12 4 0.2022
2 -6 7 0.1623
2 3 8 0.1604
-8 8 3 0.2559
-7 -5 -3 0.2074
-8 -7 0 0.2292
-7 7 7 0.2454
9 -4 -6 0.2502
-8 -8 3 0.2551
-5 6 8 0.2243
-5 -9 7 0.2355
-3 4 9 0.1900
3 -2 -9 0.1587
9 -2 -6 0.2363
8 8 0 0.3368
1 -1 -9 0.1136

loop_
_geom_angle_atom_site_label_1
_geom_angle_atom_site_label_2
_geom_angle_atom_site_label_3
_geom_angle
_geom_angle_site_symmetry_1
_geom_angle_site_symmetry_3
_geom_angle_publ_flag
O4 Sn1 O1 93.65(7) . . ?
O4 Sn1 O2 89.74(7) . . ?
O1 Sn1 O2 176.49(7) . . ?
O4 Sn1 O3 177.04(7) . . ?
O1 Sn1 O3 89.31(7) . . ?
O2 Sn1 O3 87.30(7) . . ?
O4 Sn1 N1 91.53(6) . . ?
O1 Sn1 N1 90.51(7) . . ?
O2 Sn1 N1 90.30(6) . . ?
O3 Sn1 N1 88.43(7) . . ?
O4 Sn1 N2 90.79(6) . . ?
O1 Sn1 N2 90.20(7) . . ?
O2 Sn1 N2 88.85(6) . . ?
O3 Sn1 N2 89.21(6) . . ?
N1 Sn1 N2 177.53(6) . . ?
C1 N1 C19 111.54(18) . . ?
C1 N1 C29 111.34(17) . . ?
C19 N1 C29 108.09(17) . . ?
C1 N1 Sn1 113.05(13) . . ?
C19 N1 Sn1 106.53(13) . . ?
C29 N1 Sn1 105.95(13) . . ?
C3 N2 C49 111.76(17) . . ?
C3 N2 C39 111.83(17) . . ?
C49 N2 C39 107.81(17) . . ?
C3 N2 Sn1 112.14(13) . . ?
C49 N2 Sn1 106.44(13) . . ?
C39 N2 Sn1 106.53(12) . . ?
C11 O1 Sn1 126.64(14) . . ?
C21 O2 Sn1 126.29(14) . . ?
C41 O3 Sn1 128.35(14) . . ?
C31 O4 Sn1 125.64(14) . . ?
N1 C1 C2 114.78(19) . . ?
N1 C1 H1A 108.6 . . ?
C2 C1 H1A 108.6 . . ?
N1 C1 H1B 108.6 . . ?
C2 C1 H1B 108.6 . . ?
H1A C1 H1B 107.5 . . ?
C1 C2 H2A 109.5 . . ?
C1 C2 H2B 109.5 . . ?
H2A C2 H2B 109.5 . . ?
C1 C2 H2C 109.5 . . ?
H2A C2 H2C 109.5 . . ?
H2B C2 H2C 109.5 . . ?
N2 C3 C4 114.7(2) . . ?
N2 C3 H3A 108.6 . . ?
C4 C3 H3A 108.6 . . ?
N2 C3 H3B 108.6 . . ?
C4 C3 H3B 108.6 . . ?
H3A C3 H3B 107.6 . . ?
C3 C4 H4A 109.5 . . ?
C3 C4 H4B 109.5 . . ?
H4A C4 H4B 109.5 . . ?
C3 C4 H4C 109.5 . . ?
H4A C4 H4C 109.5 . . ?
H4B C4 H4C 109.5 . . ?
O1 C11 C16 122.0(2) . . ?
O1 C11 C12 118.3(2) . . ?
C16 C11 C12 119.7(2) . . ?
C13 C12 C11 119.1(2) . . ?
C13 C12 C17 121.7(2) . . ?
C11 C12 C17 119.2(2) . . ?
C12 C13 C14 122.2(2) . . ?
C12 C13 H13 118.9 . . ?
C14 C13 H13 118.9 . . ?
C15 C14 C13 117.8(2) . . ?
C15 C14 C18 121.2(3) . . ?
C13 C14 C18 121.0(2) . . ?
C14 C15 C16 121.8(2) . . ?
C14 C15 H15 119.1 . . ?
C16 C15 H15 119.1 . . ?
C15 C16 C11 119.3(2) . . ?
C15 C16 C19 120.7(2) . . ?
C11 C16 C19 120.0(2) . . ?
C12 C17 H17A 109.5 . . ?
C12 C17 H17B 109.5 . . ?
H17A C17 H17B 109.5 . . ?
C12 C17 H17C 109.5 . . ?
H17A C17 H17C 109.5 . . ?
H17B C17 H17C 109.5 . . ?
C14 C18 H18A 109.5 . . ?
C14 C18 H18B 109.5 . . ?
H18A C18 H18B 109.5 . . ?
C14 C18 H18C 109.5 . . ?
H18A C18 H18C 109.5 . . ?
H18B C18 H18C 109.5 . . ?
N1 C19 C16 113.57(19) . . ?
N1 C19 H19A 108.9 . . ?
C16 C19 H19A 108.9 . . ?
N1 C19 H19B 108.9 . . ?
C16 C19 H19B 108.9 . . ?
H19A C19 H19B 107.7 . . ?
O2 C21 C26 122.1(2) . . ?
O2 C21 C22 118.0(2) . . ?
C26 C21 C22 119.9(2) . . ?
C23 C22 C21 118.9(2) . . ?
C23 C22 C27 122.0(2) . . ?
C21 C22 C27 119.1(2) . . ?
C24 C23 C22 122.1(2) . . ?
C24 C23 H23 119.0 . . ?
C22 C23 H23 119.0 . . ?
C25 C24 C23 118.1(2) . . ?
C25 C24 C28 121.3(2) . . ?
C23 C24 C28 120.6(2) . . ?
C24 C25 C26 121.8(2) . . ?
C24 C25 H25 119.1 . . ?
C26 C25 H25 119.1 . . ?
C25 C26 C21 119.2(2) . . ?
C25 C26 C29 120.2(2) . . ?
C21 C26 C29 120.6(2) . . ?
C22 C27 H27A 109.5 . . ?
C22 C27 H27B 109.5 . . ?
H27A C27 H27B 109.5 . . ?
C22 C27 H27C 109.5 . . ?
H27A C27 H27C 109.5 . . ?
H27B C27 H27C 109.5 . . ?
C24 C28 H28A 109.5 . . ?
C24 C28 H28B 109.5 . . ?
H28A C28 H28B 109.5 . . ?
C24 C28 H28C 109.5 . . ?
H28A C28 H28C 109.5 . . ?
H28B C28 H28C 109.5 . . ?
C26 C29 N1 112.67(18) . . ?
C26 C29 H29A 109.1 . . ?
N1 C29 H29A 109.1 . . ?
C26 C29 H29B 109.1 . . ?
N1 C29 H29B 109.1 . . ?
H29A C29 H29B 107.8 . . ?
O3 C41 C46 123.0(2) . . ?
O3 C41 C42 117.4(2) . . ?
C46 C41 C42 119.5(2) . . ?
C43 C42 C41 119.0(2) . . ?
C43 C42 C47 121.8(2) . . ?
C41 C42 C47 119.2(2) . . ?
C42 C43 C44 122.4(2) . . ?
C42 C43 H43 118.8 . . ?
C44 C43 H43 118.8 . . ?
C45 C44 C43 117.9(2) . . ?
C45 C44 C48 121.2(3) . . ?
C43 C44 C48 120.9(2) . . ?
C44 C45 C46 121.5(2) . . ?
C44 C45 H45 119.3 . . ?
C46 C45 H45 119.3 . . ?
C45 C46 C41 119.7(2) . . ?
C45 C46 C49 119.9(2) . . ?
C41 C46 C49 120.3(2) . . ?
C42 C47 H47A 109.5 . . ?
C42 C47 H47B 109.5 . . ?
H47A C47 H47B 109.5 . . ?
C42 C47 H47C 109.5 . . ?
H47A C47 H47C 109.5 . . ?
H47B C47 H47C 109.5 . . ?
C44 C48 H48A 109.5 . . ?
C44 C48 H48B 109.5 . . ?
H48A C48 H48B 109.5 . . ?
C44 C48 H48C 109.5 . . ?
H48A C48 H48C 109.5 . . ?
H48B C48 H48C 109.5 . . ?
N2 C49 C46 113.20(19) . . ?
N2 C49 H49A 108.9 . . ?
C46 C49 H49A 108.9 . . ?
N2 C49 H49B 108.9 . . ?
C46 C49 H49B 108.9 . . ?
H49A C49 H49B 107.8 . . ?
O4 C31 C36 121.9(2) . . ?
O4 C31 C32 117.8(2) . . ?
C36 C31 C32 120.3(2) . . ?
C33 C32 C31 118.5(2) . . ?
C33 C32 C37 122.2(2) . . ?
C31 C32 C37 119.3(2) . . ?
C34 C33 C32 122.5(2) . . ?
C34 C33 H33 118.7 . . ?
C32 C33 H33 118.7 . . ?
C33 C34 C35 117.7(2) . . ?
C33 C34 C38 121.4(2) . . ?
C35 C34 C38 120.9(2) . . ?
C34 C35 C36 121.5(2) . . ?
C34 C35 H35 119.2 . . ?
C36 C35 H35 119.2 . . ?
C31 C36 C35 119.4(2) . . ?
C31 C36 C39 120.3(2) . . ?
C35 C36 C39 120.2(2) . . ?
C32 C37 H37A 109.5 . . ?
C32 C37 H37B 109.5 . . ?
H37A C37 H37B 109.5 . . ?
C32 C37 H37C 109.5 . . ?
H37A C37 H37C 109.5 . . ?
H37B C37 H37C 109.5 . . ?
C34 C38 H38A 109.5 . . ?
C34 C38 H38B 109.5 . . ?
H38A C38 H38B 109.5 . . ?
C34 C38 H38C 109.5 . . ?
H38A C38 H38C 109.5 . . ?
H38B C38 H38C 109.5 . . ?
C36 C39 N2 113.54(18) . . ?
C36 C39 H39A 108.9 . . ?
N2 C39 H39A 108.9 . . ?
C36 C39 H39B 108.9 . . ?
N2 C39 H39B 108.9 . . ?
H39A C39 H39B 107.7 . . ?
C2S C1S C6S 117.8(3) . . ?
C2S C1S C7S 121.2(3) . . ?
C6S C1S C7S 120.9(4) . . ?
C1S C2S C3S 121.5(3) . . ?
C1S C2S H2S 119.3 . . ?
C3S C2S H2S 119.3 . . ?
C4S C3S C2S 119.9(3) . . ?
C4S C3S H3S 120.0 . . ?
C2S C3S H3S 120.0 . . ?
C3S C4S C5S 119.8(3) . . ?
C3S C4S H4S 120.1 . . ?
C5S C4S H4S 120.1 . . ?
C4S C5S C6S 119.9(3) . . ?
C4S C5S H5S 120.0 . . ?
C6S C5S H5S 120.0 . . ?
C5S C6S C1S 121.0(3) . . ?
C5S C6S H6S 119.5 . . ?
C1S C6S H6S 119.5 . . ?
C1S C7S H7SA 109.5 . . ?
C1S C7S H7SB 109.5 . . ?
H7SA C7S H7SB 109.5 . . ?
C1S C7S H7SC 109.5 . . ?
H7SA C7S H7SC 109.5 . . ?
H7SB C7S H7SC 109.5 . . ?
C9S C8S C13S 117.8(4) . . ?
C9S C8S C14S 121.3(3) . . ?
C13S C8S C14S 120.9(4) . . ?
C12S C13S C8S 121.0(4) . . ?
C12S C13S H13S 119.5 . . ?
C8S C13S H13S 119.5 . . ?
C13S C12S C11S 121.4(4) . . ?
C13S C12S H12S 119.3 . . ?
C11S C12S H12S 119.3 . . ?
C12S C11S C10S 119.0(4) . . ?
C12S C11S H11S 120.5 . . ?
C10S C11S H11S 120.5 . . ?
C11S C10S C9S 119.9(4) . . ?
C11S C10S H10S 120.1 . . ?
C9S C10S H10S 120.1 . . ?
C8S C9S C10S 120.9(3) . . ?
C8S C9S H9S 119.6 . . ?
C10S C9S H9S 119.6 . . ?
C8S C14S H14A 109.5 . . ?
C8S C14S H14B 109.5 . . ?
H14A C14S H14B 109.5 . . ?
C8S C14S H14C 109.5 . . ?
H14A C14S H14C 109.5 . . ?
H14B C14S H14C 109.5 . . ?

loop_
_geom_bond_atom_site_label_1
_geom_bond_atom_site_label_2
_geom_bond_distance
_geom_bond_site_symmetry_2
_geom_bond_publ_flag
Sn1 O4 2.0126(16) . ?
Sn1 O1 2.0157(16) . ?
Sn1 O2 2.0269(16) . ?
Sn1 O3 2.0306(16) . ?
Sn1 N1 2.2359(18) . ?
Sn1 N2 2.2407(18) . ?
N1 C1 1.501(3) . ?
N1 C19 1.505(3) . ?
N1 C29 1.509(3) . ?
N2 C3 1.501(3) . ?
N2 C49 1.504(3) . ?
N2 C39 1.506(3) . ?
O1 C11 1.347(3) . ?
O2 C21 1.347(3) . ?
O3 C41 1.340(3) . ?
O4 C31 1.352(3) . ?
C1 C2 1.521(3) . ?
C1 H1A 0.9900 . ?
C1 H1B 0.9900 . ?
C2 H2A 0.9800 . ?
C2 H2B 0.9800 . ?
C2 H2C 0.9800 . ?
C3 C4 1.519(3) . ?
C3 H3A 0.9900 . ?
C3 H3B 0.9900 . ?
C4 H4A 0.9800 . ?
C4 H4B 0.9800 . ?
C4 H4C 0.9800 . ?
C11 C16 1.402(3) . ?
C11 C12 1.405(3) . ?
C12 C13 1.382(4) . ?
C12 C17 1.510(4) . ?
C13 C14 1.396(4) . ?
C13 H13 0.9500 . ?
C14 C15 1.387(4) . ?
C14 C18 1.509(4) . ?
C15 C16 1.393(4) . ?
C15 H15 0.9500 . ?
C16 C19 1.508(3) . ?
C17 H17A 0.9800 . ?
C17 H17B 0.9800 . ?
C17 H17C 0.9800 . ?
C18 H18A 0.9800 . ?
C18 H18B 0.9800 . ?
C18 H18C 0.9800 . ?
C19 H19A 0.9900 . ?
C19 H19B 0.9900 . ?
C21 C26 1.401(3) . ?
C21 C22 1.405(3) . ?
C22 C23 1.390(3) . ?
C22 C27 1.498(3) . ?
C23 C24 1.389(3) . ?
C23 H23 0.9500 . ?
C24 C25 1.386(3) . ?
C24 C28 1.509(3) . ?
C25 C26 1.393(3) . ?
C25 H25 0.9500 . ?
C26 C29 1.506(3) . ?
C27 H27A 0.9800 . ?
C27 H27B 0.9800 . ?
C27 H27C 0.9800 . ?
C28 H28A 0.9800 . ?
C28 H28B 0.9800 . ?
C28 H28C 0.9800 . ?
C29 H29A 0.9900 . ?
C29 H29B 0.9900 . ?
C41 C46 1.400(3) . ?
C41 C42 1.405(3) . ?
C42 C43 1.388(4) . ?
C42 C47 1.500(4) . ?
C43 C44 1.392(4) . ?
C43 H43 0.9500 . ?
C44 C45 1.387(4) . ?
C44 C48 1.503(3) . ?
C45 C46 1.397(3) . ?
C45 H45 0.9500 . ?
C46 C49 1.510(3) . ?
C47 H47A 0.9800 . ?
C47 H47B 0.9800 . ?
C47 H47C 0.9800 . ?
C48 H48A 0.9800 . ?
C48 H48B 0.9800 . ?
C48 H48C 0.9800 . ?
C49 H49A 0.9900 . ?
C49 H49B 0.9900 . ?
C31 C36 1.392(3) . ?
C31 C32 1.399(3) . ?
C32 C33 1.395(3) . ?
C32 C37 1.504(3) . ?
C33 C34 1.389(4) . ?
C33 H33 0.9500 . ?
C34 C35 1.390(3) . ?
C34 C38 1.509(3) . ?
C35 C36 1.400(3) . ?
C35 H35 0.9500 . ?
C36 C39 1.502(3) . ?
C37 H37A 0.9800 . ?
C37 H37B 0.9800 . ?
C37 H37C 0.9800 . ?
C38 H38A 0.9800 . ?
C38 H38B 0.9800 . ?
C38 H38C 0.9800 . ?
C39 H39A 0.9900 . ?
C39 H39B 0.9900 . ?
C1S C2S 1.376(5) . ?
C1S C6S 1.386(5) . ?
C1S C7S 1.494(5) . ?
C2S C3S 1.376(5) . ?
C2S H2S 0.9500 . ?
C3S C4S 1.369(5) . ?
C3S H3S 0.9500 . ?
C4S C5S 1.374(5) . ?
C4S H4S 0.9500 . ?
C5S C6S 1.378(5) . ?
C5S H5S 0.9500 . ?
C6S H6S 0.9500 . ?
C7S H7SA 0.9800 . ?
C7S H7SB 0.9800 . ?
C7S H7SC 0.9800 . ?
C8S C9S 1.379(5) . ?
C8S C13S 1.394(5) . ?
C8S C14S 1.500(6) . ?
C13S C12S 1.364(6) . ?
C13S H13S 0.9500 . ?
C12S C11S 1.368(6) . ?
C12S H12S 0.9500 . ?
C11S C10S 1.380(6) . ?
C11S H11S 0.9500 . ?
C10S C9S 1.400(5) . ?
C10S H10S 0.9500 . ?
C9S H9S 0.9500 . ?
C14S H14A 0.9800 . ?
C14S H14B 0.9800 . ?
C14S H14C 0.9800 . ?

loop_
_geom_torsion_atom_site_label_1
_geom_torsion_atom_site_label_2
_geom_torsion_atom_site_label_3
_geom_torsion_atom_site_label_4
_geom_torsion
_geom_torsion_site_symmetry_1
_geom_torsion_site_symmetry_2
_geom_torsion_site_symmetry_3
_geom_torsion_site_symmetry_4
_geom_torsion_publ_flag
C19 N1 C1 C2 61.0(2) . . . . ?
C29 N1 C1 C2 -59.9(3) . . . . ?
Sn1 N1 C1 C2 -178.99(17) . . . . ?
C49 N2 C3 C4 -60.1(3) . . . . ?
C39 N2 C3 C4 60.9(2) . . . . ?
Sn1 N2 C3 C4 -179.54(17) . . . . ?
Sn1 O1 C11 C16 -36.7(3) . . . . ?
Sn1 O1 C11 C12 145.74(19) . . . . ?
O1 C11 C12 C13 178.2(2) . . . . ?
C16 C11 C12 C13 0.6(4) . . . . ?
O1 C11 C12 C17 -1.6(4) . . . . ?
C16 C11 C12 C17 -179.2(3) . . . . ?
C11 C12 C13 C14 0.7(4) . . . . ?
C17 C12 C13 C14 -179.5(3) . . . . ?
C12 C13 C14 C15 -0.9(4) . . . . ?
C12 C13 C14 C18 178.8(3) . . . . ?
C13 C14 C15 C16 -0.2(4) . . . . ?
C18 C14 C15 C16 -179.8(3) . . . . ?
C14 C15 C16 C11 1.5(4) . . . . ?
C14 C15 C16 C19 -175.8(2) . . . . ?
O1 C11 C16 C15 -179.1(2) . . . . ?
C12 C11 C16 C15 -1.6(4) . . . . ?
O1 C11 C16 C19 -1.8(4) . . . . ?
C12 C11 C16 C19 175.7(2) . . . . ?
C1 N1 C19 C16 56.2(2) . . . . ?
C29 N1 C19 C16 178.88(19) . . . . ?
Sn1 N1 C19 C16 -67.6(2) . . . . ?
C15 C16 C19 N1 -121.4(3) . . . . ?
C11 C16 C19 N1 61.3(3) . . . . ?
Sn1 O2 C21 C26 36.3(3) . . . . ?
Sn1 O2 C21 C22 -145.81(16) . . . . ?
O2 C21 C22 C23 -177.43(19) . . . . ?
C26 C21 C22 C23 0.5(3) . . . . ?
O2 C21 C22 C27 1.6(3) . . . . ?
C26 C21 C22 C27 179.5(2) . . . . ?
C21 C22 C23 C24 -1.0(3) . . . . ?
C27 C22 C23 C24 180.0(2) . . . . ?
C22 C23 C24 C25 0.8(3) . . . . ?
C22 C23 C24 C28 -177.7(2) . . . . ?
C23 C24 C25 C26 0.1(3) . . . . ?
C28 C24 C25 C26 178.5(2) . . . . ?
C24 C25 C26 C21 -0.6(3) . . . . ?
C24 C25 C26 C29 178.3(2) . . . . ?
O2 C21 C26 C25 178.1(2) . . . . ?
C22 C21 C26 C25 0.3(3) . . . . ?
O2 C21 C26 C29 -0.8(3) . . . . ?
C22 C21 C26 C29 -178.6(2) . . . . ?
C25 C26 C29 N1 121.3(2) . . . . ?
C21 C26 C29 N1 -59.8(3) . . . . ?
C1 N1 C29 C26 -53.7(2) . . . . ?
C19 N1 C29 C26 -176.49(18) . . . . ?
Sn1 N1 C29 C26 69.64(19) . . . . ?
Sn1 O3 C41 C46 30.1(3) . . . . ?
Sn1 O3 C41 C42 -151.95(17) . . . . ?
O3 C41 C42 C43 -177.5(2) . . . . ?
C46 C41 C42 C43 0.5(3) . . . . ?
O3 C41 C42 C47 2.1(3) . . . . ?
C46 C41 C42 C47 -179.9(2) . . . . ?
C41 C42 C43 C44 -0.8(4) . . . . ?
C47 C42 C43 C44 179.6(2) . . . . ?
C42 C43 C44 C45 0.2(4) . . . . ?
C42 C43 C44 C48 179.6(2) . . . . ?
C43 C44 C45 C46 0.8(4) . . . . ?
C48 C44 C45 C46 -178.6(2) . . . . ?
C44 C45 C46 C41 -1.1(3) . . . . ?
C44 C45 C46 C49 176.3(2) . . . . ?
O3 C41 C46 C45 178.4(2) . . . . ?
C42 C41 C46 C45 0.5(3) . . . . ?
O3 C41 C46 C49 1.0(3) . . . . ?
C42 C41 C46 C49 -176.9(2) . . . . ?
C3 N2 C49 C46 -52.6(2) . . . . ?
C39 N2 C49 C46 -175.93(18) . . . . ?
Sn1 N2 C49 C46 70.1(2) . . . . ?
C45 C46 C49 N2 124.5(2) . . . . ?
C41 C46 C49 N2 -58.2(3) . . . . ?
Sn1 O4 C31 C36 -38.7(3) . . . . ?
Sn1 O4 C31 C32 144.36(18) . . . . ?
O4 C31 C32 C33 176.9(2) . . . . ?
C36 C31 C32 C33 -0.1(4) . . . . ?
O4 C31 C32 C37 -2.3(4) . . . . ?
C36 C31 C32 C37 -179.3(2) . . . . ?
C31 C32 C33 C34 1.7(4) . . . . ?
C37 C32 C33 C34 -179.1(3) . . . . ?
C32 C33 C34 C35 -1.5(4) . . . . ?
C32 C33 C34 C38 178.4(3) . . . . ?
C33 C34 C35 C36 -0.3(4) . . . . ?
C38 C34 C35 C36 179.8(3) . . . . ?
O4 C31 C36 C35 -178.5(2) . . . . ?
C32 C31 C36 C35 -1.6(4) . . . . ?
O4 C31 C36 C39 -2.2(4) . . . . ?
C32 C31 C36 C39 174.7(2) . . . . ?
C34 C35 C36 C31 1.9(4) . . . . ?
C34 C35 C36 C39 -174.4(2) . . . . ?
C31 C36 C39 N2 62.4(3) . . . . ?
C35 C36 C39 N2 -121.3(2) . . . . ?
C3 N2 C39 C36 56.4(2) . . . . ?
C49 N2 C39 C36 179.62(18) . . . . ?
Sn1 N2 C39 C36 -66.47(19) . . . . ?
C6S C1S C2S C3S -0.5(5) . . . . ?
C7S C1S C2S C3S 179.4(3) . . . . ?
C1S C2S C3S C4S -0.2(5) . . . . ?
C2S C3S C4S C5S 0.5(5) . . . . ?
C3S C4S C5S C6S -0.2(5) . . . . ?
C4S C5S C6S C1S -0.4(5) . . . . ?
C2S C1S C6S C5S 0.8(5) . . . . ?
C7S C1S C6S C5S -179.1(3) . . . . ?
C9S C8S C13S C12S 0.6(5) . . . . ?
C14S C8S C13S C12S 179.5(4) . . . . ?
C8S C13S C12S C11S -0.7(6) . . . . ?
C13S C12S C11S C10S 0.2(6) . . . . ?
C12S C11S C10S C9S 0.3(5) . . . . ?
C13S C8S C9S C10S -0.1(5) . . . . ?
C14S C8S C9S C10S -179.0(3) . . . . ?
C11S C10S C9S C8S -0.3(5) . . . . ?

loop_
_exptl_oxdiff_crystal_face_indexfrac_h
_exptl_oxdiff_crystal_face_indexfrac_k
_exptl_oxdiff_crystal_face_indexfrac_l
_exptl_oxdiff_crystal_face_x
_exptl_oxdiff_crystal_face_y
_exptl_oxdiff_crystal_face_z
-0.7246 11.2260 5.7060 0.0347 0.1493 0.9882
9.5446 0.2439 -0.4381 -0.2240 -0.9342 0.2777
9.0331 -6.0377 -3.5771 -0.2218 -0.9278 -0.2998
-1.9009 8.8041 -6.2060 0.9828 0.1828 -0.0261
1.4372 6.6954 7.3278 -0.3699 -0.0699 0.9265
-1.7880 -2.8716 -8.0390 0.6127 0.1149 -0.7819
1.6203 -11.5617 4.4890 -0.9511 -0.1766 -0.2533
2.0154 -6.1857 7.2015 -0.9540 -0.1777 0.2415
1.7607 3.2483 7.9994 -0.5916 -0.1110 0.7986
-8.1395 8.1750 3.4827 0.3004 0.8484 0.4360
-7.4822 -4.5740 -2.7588 0.2453 0.6964 -0.6745
-8.4048 -6.5085 0.1355 -0.0639 0.7964 -0.6014
-6.9368 7.2946 6.8001 -0.0585 0.7474 0.6618
9.1102 -3.7194 -5.8361 0.0742 -0.9399 -0.3333
-8.1744 -8.0951 3.4795 -0.4290 0.7879 -0.4418
-4.9844 6.0859 8.3801 -0.3042 0.5615 0.7695
-5.2091 -9.1735 6.7069 -0.8394 0.5134 -0.1785
-2.5154 4.2416 9.0654 -0.5165 0.3171 0.7954
3.2290 -2.1435 -9.4188 0.6207 -0.3808 -0.6854
9.1738 -2.2469 -6.2693 0.1757 -0.9430 -0.2828
7.8523 7.8808 -0.0769 0.1363 -0.7367 0.6623
1.0882 -1.3176 -9.2160 0.7015 -0.1671 -0.6928
